data_4066007
loop_
_publ_author_name
'Ma, Guibin'
'Ferguson, Michael J.'
'McDonald, Robert'
'Cavell, Ronald G.'

_publ_section_title
;
 Rare, Hexatomic, Boat-Shaped, Cross-Linked
 Bis(iminodiphenylphosphorano)methanediide Pincer Carbon Bridged
 Photoluminescent Copper Clusters Capped with Methyl or Halide Bridges
;
_journal_issue 19
_journal_name_full Organometallics
_journal_page_first 4251
_journal_paper_doi 10.1021/om1002478
_journal_volume 29
_journal_year 2010
_chemical_formula_moiety 'C62 H76 Br2 Cu6 N4 P4 Si4'
_chemical_formula_sum 'C62 H76 Br2 Cu6 N4 P4 Si4'
_chemical_formula_weight 1654.57
_chemical_name_systematic
; 
 ? 
;
_space_group_IT_number 19
_symmetry_cell_setting orthorhombic
_symmetry_space_group_name_Hall 'P 2ac 2ab'
_symmetry_space_group_name_H-M 'P 21 21 21'
_atom_sites_solution_hydrogens geom
_atom_sites_solution_primary direct
_atom_sites_solution_secondary difmap
_audit_creation_method SHELXL-97
_cell_angle_alpha 90.00
_cell_angle_beta 90.00
_cell_angle_gamma 90.00
_cell_formula_units_Z 4
_cell_length_a 16.0037(9)
_cell_length_b 19.4167(11)
_cell_length_c 22.5945(12)
_cell_measurement_reflns_used 6303
_cell_measurement_temperature 173(2)
_cell_measurement_theta_max 18.49
_cell_measurement_theta_min 2.21
_cell_volume 7021.0(7)
_computing_cell_refinement 'Bruker SAINT'
_computing_data_collection 'Bruker APEX2'
_computing_data_reduction 'Bruker SAINT'
_computing_molecular_graphics 'Bruker SHELXTL'
_computing_publication_material 'Bruker SHELXTL'
_computing_structure_refinement 'SHELXL-97 (Sheldrick, 2008)'
_computing_structure_solution 'DIRDIF-2008 (Beurskens et al., 2008)'
_diffrn_ambient_temperature 173(2)
_diffrn_measured_fraction_theta_full 0.997
_diffrn_measured_fraction_theta_max 0.997
_diffrn_measurement_device_type 'Bruker APEX-II CCD'
_diffrn_measurement_method '\w scans'
_diffrn_radiation_monochromator graphite
_diffrn_radiation_source 'fine-focus sealed tube'
_diffrn_radiation_type MoK\a
_diffrn_radiation_wavelength 0.71073
_diffrn_reflns_av_R_equivalents 0.0546
_diffrn_reflns_av_sigmaI/netI 0.0504
_diffrn_reflns_limit_h_max 20
_diffrn_reflns_limit_h_min -20
_diffrn_reflns_limit_k_max 25
_diffrn_reflns_limit_k_min -25
_diffrn_reflns_limit_l_max 29
_diffrn_reflns_limit_l_min -29
_diffrn_reflns_number 61719
_diffrn_reflns_theta_full 27.54
_diffrn_reflns_theta_max 27.54
_diffrn_reflns_theta_min 1.38
_exptl_absorpt_coefficient_mu 3.122
_exptl_absorpt_correction_T_max 0.6655
_exptl_absorpt_correction_T_min 0.5079
_exptl_absorpt_correction_type integration
_exptl_absorpt_process_details 'SADABS (Sheldrick, 2008)'
_exptl_crystal_colour yellow
_exptl_crystal_density_diffrn 1.565
_exptl_crystal_density_method 'not measured'
_exptl_crystal_description prism
_exptl_crystal_F_000 3344
_exptl_crystal_size_max 0.25
_exptl_crystal_size_mid 0.24
_exptl_crystal_size_min 0.14
_refine_diff_density_max 1.966
_refine_diff_density_min -0.681
_refine_diff_density_rms 0.082
_refine_ls_abs_structure_details 'Flack H D (1983), Acta Cryst. A39, 876-881'
_refine_ls_abs_structure_Flack 0.003(5)
_refine_ls_extinction_method none
_refine_ls_goodness_of_fit_ref 1.024
_refine_ls_hydrogen_treatment constr
_refine_ls_matrix_type full
_refine_ls_number_parameters 739
_refine_ls_number_reflns 16121
_refine_ls_number_restraints 0
_refine_ls_restrained_S_all 1.024
_refine_ls_R_factor_all 0.0475
_refine_ls_R_factor_gt 0.0348
_refine_ls_shift/su_max 0.002
_refine_ls_shift/su_mean 0.000
_refine_ls_structure_factor_coef Fsqd
_refine_ls_weighting_details 'calc w=1/[\s^2^(Fo^2^)+(0.0392P)^2^+0.0000P] where P=(Fo^2^+2Fc^2^)/3'
_refine_ls_weighting_scheme calc
_refine_ls_wR_factor_gt 0.0748
_refine_ls_wR_factor_ref 0.0796
_reflns_number_gt 13648
_reflns_number_total 16121
_reflns_threshold_expression I>2\s(I)
_cod_data_source_file om1002478_si_002.cif
_cod_data_source_block 3
_cod_depositor_comments
;
The following automatic conversions were performed:

'_symmetry_cell_setting' value 'Orthorhombic' changed to
'orthorhombic' according to
/home/saulius/struct/CIF-dictionaries/cif_core.dic dictionary named
'cif_core.dic' version 2.4.1 from 2010-06-29.

Automatic conversion script
Id: cif_fix_values 1715 2011-07-08 13:25:40Z adriana 
;
_cod_database_code 4066007

loop_
_symmetry_equiv_pos_as_xyz
'x, y, z'
'-x+1/2, -y, z+1/2'
'-x, y+1/2, -z+1/2'
'x+1/2, -y+1/2, -z'

loop_
_atom_site_label
_atom_site_type_symbol
_atom_site_fract_x
_atom_site_fract_y
_atom_site_fract_z
_atom_site_U_iso_or_equiv
_atom_site_adp_type
_atom_site_occupancy
_atom_site_symmetry_multiplicity
_atom_site_calc_flag
_atom_site_refinement_flags
Br1 Br 0.41169(3) 0.63443(2) 0.260317(19) 0.03375(10) Uani 1 1 d .
Br2 Br 0.33196(3) 0.43106(2) 0.296689(16) 0.03264(10) Uani 1 1 d .
Cu1 Cu 0.29960(3) 0.60652(2) 0.20394(2) 0.03008(12) Uani 1 1 d .
Cu2 Cu 0.34859(3) 0.54157(2) 0.098717(19) 0.02272(10) Uani 1 1 d .
Cu3 Cu 0.43736(3) 0.43576(2) 0.128211(19) 0.02282(10) Uani 1 1 d .
Cu4 Cu 0.45766(3) 0.43582(3) 0.25083(2) 0.03155(12) Uani 1 1 d .
Cu5 Cu 0.45662(3) 0.55390(2) 0.192272(19) 0.02394(10) Uani 1 1 d .
Cu6 Cu 0.30946(3) 0.47141(2) 0.201427(19) 0.02462(10) Uani 1 1 d .
P1 P 0.16321(6) 0.53609(5) 0.13730(4) 0.0227(2) Uani 1 1 d .
P2 P 0.26052(7) 0.40468(5) 0.09308(4) 0.0232(2) Uani 1 1 d .
P3 P 0.61037(6) 0.46429(5) 0.17652(4) 0.0219(2) Uani 1 1 d .
P4 P 0.53427(6) 0.55712(5) 0.07660(4) 0.0244(2) Uani 1 1 d .
Si1 Si 0.13510(7) 0.68061(6) 0.18593(5) 0.0292(3) Uani 1 1 d .
Si2 Si 0.38281(8) 0.28637(6) 0.11532(5) 0.0283(2) Uani 1 1 d .
Si3 Si 0.62719(7) 0.40886(6) 0.30110(5) 0.0287(2) Uani 1 1 d .
Si4 Si 0.41090(8) 0.64149(6) 0.00601(5) 0.0335(3) Uani 1 1 d .
N1 N 0.18931(19) 0.60486(16) 0.17221(14) 0.0244(7) Uani 1 1 d .
N2 N 0.3490(2) 0.37132(15) 0.11146(13) 0.0237(7) Uani 1 1 d .
N3 N 0.57516(19) 0.43200(16) 0.23707(13) 0.0246(7) Uani 1 1 d .
N4 N 0.4426(2) 0.58836(15) 0.06408(13) 0.0244(7) Uani 1 1 d .
C1 C 0.2533(2) 0.48714(18) 0.12447(16) 0.0233(8) Uani 1 1 d .
C2 C 0.5284(2) 0.50152(18) 0.13735(16) 0.0223(8) Uani 1 1 d .
C11 C 0.1096(3) 0.5616(2) 0.06900(17) 0.0293(9) Uani 1 1 d .
C12 C 0.1585(3) 0.5805(2) 0.02131(18) 0.0387(11) Uani 1 1 d .
H12 H 0.2174 0.5759 0.0242 0.046 Uiso 1 1 calc R
C13 C 0.1246(4) 0.6055(3) -0.0299(2) 0.0563(15) Uani 1 1 d .
H13 H 0.1595 0.6176 -0.0623 0.068 Uiso 1 1 calc R
C14 C 0.0380(4) 0.6130(3) -0.0339(2) 0.0675(18) Uani 1 1 d .
H14 H 0.0136 0.6315 -0.0688 0.081 Uiso 1 1 calc R
C15 C -0.0111(4) 0.5939(3) 0.0121(3) 0.0608(16) Uani 1 1 d .
H15 H -0.0700 0.5981 0.0087 0.073 Uiso 1 1 calc R
C16 C 0.0230(3) 0.5682(2) 0.0640(2) 0.0416(11) Uani 1 1 d .
H16 H -0.0122 0.5551 0.0960 0.050 Uiso 1 1 calc R
C17 C 0.1721(3) 0.7158(2) 0.2579(2) 0.0445(11) Uani 1 1 d .
H17A H 0.1618 0.6821 0.2893 0.053 Uiso 1 1 calc R
H17B H 0.1420 0.7585 0.2668 0.053 Uiso 1 1 calc R
H17C H 0.2321 0.7254 0.2554 0.053 Uiso 1 1 calc R
C18 C 0.1542(3) 0.7456(2) 0.1275(2) 0.0456(12) Uani 1 1 d .
H18A H 0.1347 0.7277 0.0894 0.055 Uiso 1 1 calc R
H18B H 0.2142 0.7555 0.1252 0.055 Uiso 1 1 calc R
H18C H 0.1238 0.7880 0.1371 0.055 Uiso 1 1 calc R
C19 C 0.0201(3) 0.6697(3) 0.1918(3) 0.0611(16) Uani 1 1 d .
H19A H -0.0018 0.6514 0.1545 0.073 Uiso 1 1 calc R
H19B H -0.0059 0.7144 0.2001 0.073 Uiso 1 1 calc R
H19C H 0.0073 0.6376 0.2241 0.073 Uiso 1 1 calc R
C21 C 0.0856(3) 0.4891(2) 0.18052(18) 0.0304(9) Uani 1 1 d .
C22 C 0.0895(3) 0.4957(3) 0.2417(2) 0.0423(11) Uani 1 1 d .
H22 H 0.1300 0.5252 0.2590 0.051 Uiso 1 1 calc R
C23 C 0.0341(3) 0.4589(3) 0.2781(2) 0.0594(15) Uani 1 1 d .
H23 H 0.0368 0.4636 0.3199 0.071 Uiso 1 1 calc R
C24 C -0.0243(3) 0.4160(3) 0.2525(3) 0.0653(18) Uani 1 1 d .
H24 H -0.0615 0.3907 0.2769 0.078 Uiso 1 1 calc R
C25 C -0.0293(3) 0.4095(2) 0.1929(3) 0.0511(14) Uani 1 1 d .
H25 H -0.0704 0.3803 0.1758 0.061 Uiso 1 1 calc R
C26 C 0.0255(2) 0.4455(2) 0.1567(2) 0.0352(10) Uani 1 1 d .
H26 H 0.0220 0.4401 0.1150 0.042 Uiso 1 1 calc R
C27 C 0.3021(3) 0.2203(2) 0.0966(2) 0.0386(11) Uani 1 1 d .
H27A H 0.2823 0.2278 0.0560 0.046 Uiso 1 1 calc R
H27B H 0.2550 0.2243 0.1241 0.046 Uiso 1 1 calc R
H27C H 0.3266 0.1742 0.0998 0.046 Uiso 1 1 calc R
C28 C 0.4704(3) 0.2722(2) 0.0627(2) 0.0485(13) Uani 1 1 d .
H28A H 0.5150 0.3055 0.0708 0.058 Uiso 1 1 calc R
H28B H 0.4503 0.2782 0.0221 0.058 Uiso 1 1 calc R
H28C H 0.4921 0.2253 0.0676 0.058 Uiso 1 1 calc R
C29 C 0.4199(3) 0.2701(2) 0.19217(19) 0.0344(10) Uani 1 1 d .
H29A H 0.4624 0.3043 0.2027 0.041 Uiso 1 1 calc R
H29B H 0.4441 0.2239 0.1946 0.041 Uiso 1 1 calc R
H29C H 0.3727 0.2736 0.2196 0.041 Uiso 1 1 calc R
C31 C 0.1782(3) 0.34668(18) 0.11856(17) 0.0264(9) Uani 1 1 d .
C32 C 0.1755(2) 0.33294(19) 0.17872(18) 0.0291(9) Uani 1 1 d .
H32 H 0.2137 0.3554 0.2045 0.035 Uiso 1 1 calc R
C33 C 0.1180(3) 0.2870(2) 0.2016(2) 0.0373(10) Uani 1 1 d .
H33 H 0.1180 0.2772 0.2428 0.045 Uiso 1 1 calc R
C34 C 0.0611(3) 0.2553(2) 0.1653(2) 0.0448(12) Uani 1 1 d .
H34 H 0.0210 0.2245 0.1815 0.054 Uiso 1 1 calc R
C35 C 0.0621(3) 0.2683(2) 0.1047(2) 0.0474(12) Uani 1 1 d .
H35 H 0.0231 0.2464 0.0792 0.057 Uiso 1 1 calc R
C36 C 0.1212(3) 0.3140(2) 0.0818(2) 0.0365(10) Uani 1 1 d .
H36 H 0.1225 0.3228 0.0405 0.044 Uiso 1 1 calc R
C37 C 0.5838(3) 0.3255(2) 0.32668(19) 0.0389(11) Uani 1 1 d .
H37A H 0.5232 0.3298 0.3319 0.047 Uiso 1 1 calc R
H37B H 0.6096 0.3127 0.3644 0.047 Uiso 1 1 calc R
H37C H 0.5955 0.2898 0.2972 0.047 Uiso 1 1 calc R
C38 C 0.7431(3) 0.3967(3) 0.2915(2) 0.0442(12) Uani 1 1 d .
H38A H 0.7682 0.4398 0.2777 0.053 Uiso 1 1 calc R
H38B H 0.7534 0.3603 0.2624 0.053 Uiso 1 1 calc R
H38C H 0.7680 0.3836 0.3295 0.053 Uiso 1 1 calc R
C39 C 0.6100(3) 0.4749(3) 0.35985(19) 0.0492(13) Uani 1 1 d .
H39A H 0.5499 0.4823 0.3652 0.059 Uiso 1 1 calc R
H39B H 0.6365 0.5183 0.3481 0.059 Uiso 1 1 calc R
H39C H 0.6345 0.4588 0.3971 0.059 Uiso 1 1 calc R
C41 C 0.2520(3) 0.4074(2) 0.01286(17) 0.0298(9) Uani 1 1 d .
C42 C 0.3225(3) 0.3945(2) -0.02090(18) 0.0386(11) Uani 1 1 d .
H42 H 0.3732 0.3825 -0.0016 0.046 Uiso 1 1 calc R
C43 C 0.3209(4) 0.3986(2) -0.0820(2) 0.0489(13) Uani 1 1 d .
H43 H 0.3700 0.3895 -0.1043 0.059 Uiso 1 1 calc R
C44 C 0.2476(4) 0.4160(3) -0.1103(2) 0.0544(15) Uani 1 1 d .
H44 H 0.2464 0.4188 -0.1523 0.065 Uiso 1 1 calc R
C45 C 0.1768(4) 0.4293(2) -0.07865(19) 0.0473(13) Uani 1 1 d .
H45 H 0.1265 0.4412 -0.0985 0.057 Uiso 1 1 calc R
C46 C 0.1787(3) 0.4254(2) -0.01700(19) 0.0410(11) Uani 1 1 d .
H46 H 0.1295 0.4351 0.0050 0.049 Uiso 1 1 calc R
C47 C 0.4921(3) 0.6999(3) -0.0246(3) 0.0711(19) Uani 1 1 d .
H47A H 0.5146 0.7288 0.0072 0.085 Uiso 1 1 calc R
H47B H 0.4673 0.7293 -0.0552 0.085 Uiso 1 1 calc R
H47C H 0.5373 0.6725 -0.0420 0.085 Uiso 1 1 calc R
C48 C 0.3707(3) 0.5886(3) -0.05645(19) 0.0508(13) Uani 1 1 d .
H48A H 0.4154 0.5589 -0.0714 0.061 Uiso 1 1 calc R
H48B H 0.3513 0.6190 -0.0883 0.061 Uiso 1 1 calc R
H48C H 0.3241 0.5601 -0.0426 0.061 Uiso 1 1 calc R
C49 C 0.3278(3) 0.6989(2) 0.0360(2) 0.0450(12) Uani 1 1 d .
H49A H 0.3504 0.7260 0.0689 0.054 Uiso 1 1 calc R
H49B H 0.2809 0.6710 0.0502 0.054 Uiso 1 1 calc R
H49C H 0.3083 0.7300 0.0048 0.054 Uiso 1 1 calc R
C51 C 0.6620(3) 0.3962(2) 0.13465(18) 0.0295(9) Uani 1 1 d .
C52 C 0.6537(3) 0.3281(2) 0.15299(19) 0.0332(10) Uani 1 1 d .
H52 H 0.6224 0.3178 0.1876 0.040 Uiso 1 1 calc R
C53 C 0.6904(3) 0.2755(2) 0.1213(2) 0.0457(12) Uani 1 1 d .
H53 H 0.6833 0.2290 0.1334 0.055 Uiso 1 1 calc R
C54 C 0.7376(4) 0.2905(3) 0.0719(2) 0.0670(18) Uani 1 1 d .
H54 H 0.7647 0.2545 0.0509 0.080 Uiso 1 1 calc R
C55 C 0.7454(4) 0.3558(3) 0.0533(2) 0.0678(18) Uani 1 1 d .
H55 H 0.7764 0.3652 0.0184 0.081 Uiso 1 1 calc R
C56 C 0.7094(3) 0.4097(2) 0.0839(2) 0.0491(14) Uani 1 1 d .
H56 H 0.7167 0.4557 0.0706 0.059 Uiso 1 1 calc R
C61 C 0.6931(2) 0.52478(18) 0.19624(17) 0.0244(8) Uani 1 1 d .
C62 C 0.6702(2) 0.58310(19) 0.22845(17) 0.0283(9) Uani 1 1 d .
H62 H 0.6128 0.5924 0.2355 0.034 Uiso 1 1 calc R
C63 C 0.7299(3) 0.6272(2) 0.25013(19) 0.0347(10) Uani 1 1 d .
H63 H 0.7132 0.6669 0.2717 0.042 Uiso 1 1 calc R
C64 C 0.8144(3) 0.6146(2) 0.2409(2) 0.0378(10) Uani 1 1 d .
H64 H 0.8556 0.6448 0.2565 0.045 Uiso 1 1 calc R
C65 C 0.8375(3) 0.5568(2) 0.2084(2) 0.0429(11) Uani 1 1 d .
H65 H 0.8950 0.5479 0.2014 0.052 Uiso 1 1 calc R
C66 C 0.7787(3) 0.5124(2) 0.1863(2) 0.0337(10) Uani 1 1 d .
H66 H 0.7957 0.4731 0.1643 0.040 Uiso 1 1 calc R
C71 C 0.6071(2) 0.62723(19) 0.09142(18) 0.0272(9) Uani 1 1 d .
C72 C 0.5778(3) 0.6854(2) 0.11963(18) 0.0301(9) Uani 1 1 d .
H72 H 0.5200 0.6895 0.1284 0.036 Uiso 1 1 calc R
C73 C 0.6316(3) 0.7378(2) 0.1352(2) 0.0400(11) Uani 1 1 d .
H73 H 0.6105 0.7774 0.1549 0.048 Uiso 1 1 calc R
C74 C 0.7159(3) 0.7334(2) 0.1225(2) 0.0459(12) Uani 1 1 d .
H74 H 0.7521 0.7705 0.1322 0.055 Uiso 1 1 calc R
C75 C 0.7470(3) 0.6759(2) 0.0961(2) 0.0447(12) Uani 1 1 d .
H75 H 0.8053 0.6719 0.0887 0.054 Uiso 1 1 calc R
C76 C 0.6927(3) 0.6225(2) 0.0800(2) 0.0379(11) Uani 1 1 d .
H76 H 0.7143 0.5825 0.0611 0.045 Uiso 1 1 calc R
C81 C 0.5718(3) 0.5146(2) 0.00957(18) 0.0354(10) Uani 1 1 d .
C82 C 0.5495(4) 0.4474(3) -0.0003(2) 0.0557(14) Uani 1 1 d .
H82 H 0.5188 0.4233 0.0291 0.067 Uiso 1 1 calc R
C83 C 0.5710(5) 0.4142(3) -0.0524(3) 0.088(2) Uani 1 1 d .
H83 H 0.5536 0.3680 -0.0586 0.105 Uiso 1 1 calc R
C84 C 0.6161(4) 0.4464(4) -0.0945(2) 0.082(2) Uani 1 1 d .
H84 H 0.6314 0.4230 -0.1298 0.098 Uiso 1 1 calc R
C85 C 0.6395(5) 0.5129(3) -0.0856(3) 0.081(2) Uani 1 1 d .
H85 H 0.6712 0.5359 -0.1151 0.097 Uiso 1 1 calc R
C86 C 0.6178(3) 0.5479(3) -0.0340(2) 0.0554(14) Uani 1 1 d .
H86 H 0.6344 0.5944 -0.0287 0.066 Uiso 1 1 calc R

loop_
_atom_site_aniso_label
_atom_site_aniso_U_11
_atom_site_aniso_U_22
_atom_site_aniso_U_33
_atom_site_aniso_U_23
_atom_site_aniso_U_13
_atom_site_aniso_U_12
Br1 0.0304(2) 0.0362(2) 0.0346(2) -0.01514(18) -0.00043(18) 0.00107(18)
Br2 0.0397(2) 0.0393(2) 0.01898(18) 0.00477(17) 0.00034(17) 0.00168(19)
Cu1 0.0281(3) 0.0299(3) 0.0323(3) -0.0036(2) -0.0035(2) -0.0018(2)
Cu2 0.0296(3) 0.0196(2) 0.0189(2) 0.00279(18) 0.00089(19) -0.00286(19)
Cu3 0.0301(2) 0.0187(2) 0.0196(2) 0.00034(19) 0.00161(18) -0.00250(19)
Cu4 0.0319(3) 0.0333(3) 0.0294(3) 0.0036(2) 0.0021(2) -0.0009(2)
Cu5 0.0272(2) 0.0228(2) 0.0218(2) -0.00186(19) 0.00444(19) 0.00180(19)
Cu6 0.0310(3) 0.0255(2) 0.0174(2) 0.00166(19) -0.0030(2) -0.00068(19)
P1 0.0255(5) 0.0231(5) 0.0194(4) 0.0017(4) -0.0031(4) -0.0019(4)
P2 0.0342(6) 0.0186(5) 0.0169(5) 0.0007(4) -0.0040(4) -0.0045(4)
P3 0.0256(5) 0.0172(4) 0.0230(5) -0.0004(4) 0.0052(4) 0.0010(4)
P4 0.0312(5) 0.0209(5) 0.0212(5) 0.0022(4) 0.0077(4) -0.0019(4)
Si1 0.0251(6) 0.0289(6) 0.0336(6) -0.0078(5) -0.0037(5) 0.0018(5)
Si2 0.0398(7) 0.0193(5) 0.0258(6) -0.0020(4) 0.0011(5) -0.0007(5)
Si3 0.0321(6) 0.0303(6) 0.0236(6) 0.0001(5) -0.0024(5) -0.0025(5)
Si4 0.0440(7) 0.0300(6) 0.0265(6) 0.0116(5) 0.0046(5) 0.0009(5)
N1 0.0227(17) 0.0246(16) 0.0260(17) -0.0057(13) -0.0052(14) 0.0008(14)
N2 0.0323(18) 0.0198(16) 0.0191(16) -0.0021(12) 0.0032(14) -0.0065(14)
N3 0.0244(16) 0.0241(16) 0.0253(16) 0.0000(14) 0.0013(13) 0.0013(14)
N4 0.0310(19) 0.0219(16) 0.0202(16) 0.0074(13) 0.0049(14) -0.0031(14)
C1 0.030(2) 0.0196(19) 0.0203(19) 0.0011(15) -0.0072(16) -0.0068(15)
C2 0.029(2) 0.0189(18) 0.0186(18) -0.0020(14) 0.0054(16) 0.0002(15)
C11 0.042(2) 0.0200(19) 0.026(2) 0.0012(16) -0.0117(17) 0.0001(18)
C12 0.053(3) 0.030(2) 0.034(2) 0.0067(18) -0.012(2) -0.007(2)
C13 0.092(4) 0.043(3) 0.033(3) 0.014(2) -0.020(3) -0.006(3)
C14 0.101(5) 0.058(4) 0.043(3) 0.011(3) -0.036(3) -0.003(4)
C15 0.054(3) 0.067(4) 0.062(4) 0.000(3) -0.032(3) 0.014(3)
C16 0.044(3) 0.043(3) 0.038(3) 0.002(2) -0.014(2) 0.004(2)
C17 0.055(3) 0.035(2) 0.044(3) -0.013(2) -0.004(2) 0.005(2)
C18 0.052(3) 0.038(3) 0.046(3) -0.003(2) -0.006(2) 0.020(2)
C19 0.033(3) 0.057(3) 0.093(5) -0.033(3) 0.010(3) 0.000(2)
C21 0.028(2) 0.029(2) 0.034(2) 0.0112(17) -0.0008(18) 0.0015(17)
C22 0.036(2) 0.050(3) 0.041(3) 0.012(2) 0.002(2) 0.002(2)
C23 0.054(3) 0.081(4) 0.043(3) 0.025(3) 0.018(3) 0.009(3)
C24 0.033(3) 0.061(4) 0.101(5) 0.041(4) 0.025(3) 0.009(3)
C25 0.032(3) 0.032(2) 0.090(5) 0.014(3) 0.004(3) 0.001(2)
C26 0.026(2) 0.022(2) 0.057(3) 0.0058(19) 0.001(2) 0.0027(17)
C27 0.055(3) 0.023(2) 0.038(2) -0.0038(19) -0.008(2) -0.001(2)
C28 0.056(3) 0.040(3) 0.049(3) -0.006(2) 0.013(3) 0.010(2)
C29 0.037(2) 0.027(2) 0.040(3) 0.0047(19) -0.007(2) 0.0022(18)
C31 0.035(2) 0.0155(17) 0.029(2) 0.0033(15) -0.0043(18) -0.0040(16)
C32 0.028(2) 0.0225(19) 0.037(2) 0.0033(17) -0.0072(18) -0.0034(17)
C33 0.040(3) 0.033(2) 0.039(2) 0.012(2) 0.000(2) -0.0023(19)
C34 0.042(3) 0.028(2) 0.064(3) 0.008(2) 0.002(2) -0.011(2)
C35 0.050(3) 0.032(2) 0.061(3) -0.001(2) -0.015(3) -0.013(2)
C36 0.045(3) 0.026(2) 0.038(3) 0.0001(19) -0.011(2) -0.0075(19)
C37 0.050(3) 0.038(2) 0.029(2) 0.0084(19) -0.005(2) -0.004(2)
C38 0.041(3) 0.048(3) 0.043(3) 0.004(2) -0.009(2) 0.001(2)
C39 0.067(3) 0.053(3) 0.028(2) -0.006(2) -0.002(2) -0.005(3)
C41 0.050(3) 0.0186(19) 0.021(2) -0.0007(16) -0.0037(19) -0.0049(18)
C42 0.067(3) 0.025(2) 0.024(2) -0.0001(17) -0.001(2) 0.000(2)
C43 0.081(4) 0.040(3) 0.026(2) -0.003(2) 0.005(3) -0.010(3)
C44 0.104(5) 0.039(3) 0.020(2) -0.005(2) -0.011(3) -0.009(3)
C45 0.078(4) 0.033(2) 0.030(2) 0.000(2) -0.023(2) -0.003(3)
C46 0.062(3) 0.030(2) 0.031(2) 0.0025(19) -0.012(2) -0.005(2)
C47 0.067(4) 0.065(4) 0.081(4) 0.048(3) 0.010(3) -0.013(3)
C48 0.072(4) 0.055(3) 0.025(2) 0.001(2) -0.003(2) 0.016(3)
C49 0.051(3) 0.035(3) 0.050(3) 0.000(2) -0.007(2) 0.005(2)
C51 0.036(2) 0.023(2) 0.029(2) -0.0004(16) 0.0048(19) 0.0091(18)
C52 0.043(3) 0.026(2) 0.031(2) -0.0050(17) -0.0075(19) 0.0030(19)
C53 0.076(4) 0.024(2) 0.037(3) -0.0037(19) -0.005(3) 0.016(2)
C54 0.114(5) 0.041(3) 0.045(3) -0.011(3) 0.009(3) 0.043(3)
C55 0.105(5) 0.051(3) 0.048(3) 0.002(3) 0.036(3) 0.028(3)
C56 0.076(4) 0.033(2) 0.038(3) 0.002(2) 0.024(3) 0.017(2)
C61 0.0228(19) 0.0231(19) 0.027(2) 0.0015(16) 0.0030(16) 0.0012(15)
C62 0.023(2) 0.028(2) 0.034(2) -0.0008(17) 0.0016(17) 0.0023(16)
C63 0.035(2) 0.029(2) 0.039(2) -0.0070(19) 0.003(2) -0.0012(18)
C64 0.026(2) 0.033(2) 0.054(3) -0.001(2) -0.007(2) -0.0050(18)
C65 0.019(2) 0.034(2) 0.076(3) 0.006(2) 0.007(2) 0.0032(18)
C66 0.027(2) 0.025(2) 0.049(3) 0.0035(19) 0.0075(19) 0.0016(17)
C71 0.030(2) 0.023(2) 0.029(2) 0.0061(17) 0.0049(17) -0.0057(16)
C72 0.030(2) 0.027(2) 0.034(2) 0.0038(17) 0.0038(18) -0.0006(17)
C73 0.049(3) 0.025(2) 0.046(3) 0.005(2) -0.001(2) 0.002(2)
C74 0.049(3) 0.030(2) 0.059(3) 0.011(2) -0.005(2) -0.014(2)
C75 0.033(3) 0.039(3) 0.063(3) 0.012(2) 0.009(2) -0.004(2)
C76 0.039(3) 0.025(2) 0.050(3) 0.0093(19) 0.011(2) 0.0024(19)
C81 0.046(3) 0.034(2) 0.026(2) -0.0013(18) 0.009(2) 0.000(2)
C82 0.083(4) 0.053(3) 0.031(2) -0.013(2) 0.020(3) -0.014(3)
C83 0.147(7) 0.062(4) 0.054(4) -0.028(3) 0.031(4) -0.031(4)
C84 0.112(5) 0.092(5) 0.043(3) -0.023(3) 0.037(3) -0.008(4)
C85 0.119(6) 0.083(5) 0.042(3) -0.001(3) 0.046(4) -0.017(4)
C86 0.080(4) 0.050(3) 0.036(3) 0.006(2) 0.028(3) -0.001(3)

loop_
_atom_type_symbol
_atom_type_description
_atom_type_scat_dispersion_real
_atom_type_scat_dispersion_imag
_atom_type_scat_source
C C 0.0033 0.0016 'International Tables Vol C Tables 4.2.6.8 and 6.1.1.4'
H H 0.0000 0.0000 'International Tables Vol C Tables 4.2.6.8 and 6.1.1.4'
N N 0.0061 0.0033 'International Tables Vol C Tables 4.2.6.8 and 6.1.1.4'
Si Si 0.0817 0.0704 'International Tables Vol C Tables 4.2.6.8 and 6.1.1.4'
P P 0.1023 0.0942 'International Tables Vol C Tables 4.2.6.8 and 6.1.1.4'
Cu Cu 0.3201 1.2651 'International Tables Vol C Tables 4.2.6.8 and 6.1.1.4'
Br Br -0.2901 2.4595 'International Tables Vol C Tables 4.2.6.8 and 6.1.1.4'

loop_
_geom_angle_atom_site_label_1
_geom_angle_atom_site_label_2
_geom_angle_atom_site_label_3
_geom_angle
Cu1 Br1 Cu5 73.15(2)
Cu4 Br2 Cu6 72.51(2)
N1 Cu1 Br1 161.61(9)
N1 Cu1 Cu6 91.75(9)
Br1 Cu1 Cu6 101.73(2)
N1 Cu1 Cu5 144.23(9)
Br1 Cu1 Cu5 54.134(17)
Cu6 Cu1 Cu5 64.436(18)
N1 Cu1 Cu2 86.12(9)
Br1 Cu1 Cu2 111.29(2)
Cu6 Cu1 Cu2 61.047(17)
Cu5 Cu1 Cu2 59.433(17)
N4 Cu2 C1 172.60(15)
N4 Cu2 Cu3 92.88(9)
C1 Cu2 Cu3 85.51(11)
N4 Cu2 Cu5 77.24(9)
C1 Cu2 Cu5 108.13(11)
Cu3 Cu2 Cu5 61.579(17)
N4 Cu2 Cu6 138.73(9)
C1 Cu2 Cu6 45.80(11)
Cu3 Cu2 Cu6 61.065(17)
Cu5 Cu2 Cu6 62.505(17)
N4 Cu2 Cu1 110.57(9)
C1 Cu2 Cu1 76.79(11)
Cu3 Cu2 Cu1 107.01(2)
Cu5 Cu2 Cu1 58.874(16)
Cu6 Cu2 Cu1 56.361(16)
N2 Cu3 C2 174.73(14)
N2 Cu3 Cu2 93.57(9)
C2 Cu3 Cu2 85.27(11)
N2 Cu3 Cu6 74.49(9)
C2 Cu3 Cu6 109.36(11)
Cu2 Cu3 Cu6 62.689(17)
N2 Cu3 Cu5 137.15(9)
C2 Cu3 Cu5 46.27(10)
Cu2 Cu3 Cu5 62.025(17)
Cu6 Cu3 Cu5 63.183(17)
N2 Cu3 Cu4 106.32(9)
C2 Cu3 Cu4 78.90(11)
Cu2 Cu3 Cu4 108.64(2)
Cu6 Cu3 Cu4 58.919(17)
Cu5 Cu3 Cu4 57.309(16)
N3 Cu4 Br2 161.56(10)
N3 Cu4 Cu5 87.62(9)
Br2 Cu4 Cu5 104.98(2)
N3 Cu4 Cu6 143.65(9)
Br2 Cu4 Cu6 54.665(18)
Cu5 Cu4 Cu6 64.401(18)
N3 Cu4 Cu3 87.31(9)
Br2 Cu4 Cu3 110.55(2)
Cu5 Cu4 Cu3 60.216(17)
Cu6 Cu4 Cu3 59.288(17)
C2 Cu5 Br1 161.72(11)
C2 Cu5 Cu4 82.20(11)
Br1 Cu5 Cu4 104.82(2)
C2 Cu5 Cu1 142.26(11)
Br1 Cu5 Cu1 52.718(17)
Cu4 Cu5 Cu1 106.39(2)
C2 Cu5 Cu3 45.51(11)
Br1 Cu5 Cu3 152.55(2)
Cu4 Cu5 Cu3 62.475(18)
Cu1 Cu5 Cu3 105.20(2)
C2 Cu5 Cu2 80.64(11)
Br1 Cu5 Cu2 112.11(2)
Cu4 Cu5 Cu2 108.28(2)
Cu1 Cu5 Cu2 61.694(17)
Cu3 Cu5 Cu2 56.396(16)
C2 Cu5 Cu6 103.69(11)
Br1 Cu5 Cu6 94.29(2)
Cu4 Cu5 Cu6 58.881(17)
Cu1 Cu5 Cu6 56.142(17)
Cu3 Cu5 Cu6 58.261(16)
Cu2 Cu5 Cu6 59.117(16)
C1 Cu6 Br2 159.62(11)
C1 Cu6 Cu1 80.67(11)
Br2 Cu6 Cu1 109.05(2)
C1 Cu6 Cu4 142.89(12)
Br2 Cu6 Cu4 52.825(17)
Cu1 Cu6 Cu4 107.34(2)
C1 Cu6 Cu3 81.18(12)
Br2 Cu6 Cu3 111.19(2)
Cu1 Cu6 Cu3 108.19(2)
Cu4 Cu6 Cu3 61.793(18)
C1 Cu6 Cu2 44.72(11)
Br2 Cu6 Cu2 155.66(2)
Cu1 Cu6 Cu2 62.592(18)
Cu4 Cu6 Cu2 105.86(2)
Cu3 Cu6 Cu2 56.246(16)
C1 Cu6 Cu5 102.94(11)
Br2 Cu6 Cu5 97.39(2)
Cu1 Cu6 Cu5 59.422(17)
Cu4 Cu6 Cu5 56.718(17)
Cu3 Cu6 Cu5 58.555(16)
Cu2 Cu6 Cu5 58.378(16)
N1 P1 C1 108.56(17)
N1 P1 C21 109.26(19)
C1 P1 C21 112.19(18)
N1 P1 C11 108.06(17)
C1 P1 C11 113.13(18)
C21 P1 C11 105.51(19)
N2 P2 C1 108.67(17)
N2 P2 C41 109.51(18)
C1 P2 C41 111.82(18)
N2 P2 C31 107.76(17)
C1 P2 C31 112.82(18)
C41 P2 C31 106.13(18)
N3 P3 C2 109.33(17)
N3 P3 C51 108.53(17)
C2 P3 C51 112.27(18)
N3 P3 C61 107.32(17)
C2 P3 C61 113.81(17)
C51 P3 C61 105.32(18)
N4 P4 C2 108.74(17)
N4 P4 C71 109.46(17)
C2 P4 C71 110.55(18)
N4 P4 C81 108.89(19)
C2 P4 C81 112.93(18)
C71 P4 C81 106.21(19)
N1 Si1 C18 111.58(19)
N1 Si1 C19 114.3(2)
C18 Si1 C19 107.0(3)
N1 Si1 C17 107.94(18)
C18 Si1 C17 108.7(2)
C19 Si1 C17 107.1(2)
N2 Si2 C28 110.09(19)
N2 Si2 C29 107.87(17)
C28 Si2 C29 109.3(2)
N2 Si2 C27 115.13(18)
C28 Si2 C27 106.0(2)
C29 Si2 C27 108.38(19)
N3 Si3 C37 107.89(18)
N3 Si3 C39 110.2(2)
C37 Si3 C39 108.9(2)
N3 Si3 C38 114.27(19)
C37 Si3 C38 107.2(2)
C39 Si3 C38 108.3(2)
N4 Si4 C47 115.9(2)
N4 Si4 C48 110.17(19)
C47 Si4 C48 107.2(3)
N4 Si4 C49 106.74(19)
C47 Si4 C49 105.6(2)
C48 Si4 C49 111.1(2)
P1 N1 Si1 131.5(2)
P1 N1 Cu1 116.09(17)
Si1 N1 Cu1 112.43(16)
P2 N2 Si2 131.89(19)
P2 N2 Cu3 115.77(17)
Si2 N2 Cu3 112.23(17)
P3 N3 Si3 130.17(19)
P3 N3 Cu4 117.98(18)
Si3 N3 Cu4 110.41(16)
P4 N4 Si4 128.26(19)
P4 N4 Cu2 117.55(17)
Si4 N4 Cu2 110.94(17)
P1 C1 P2 128.0(2)
P1 C1 Cu2 113.59(19)
P2 C1 Cu2 108.9(2)
P1 C1 Cu6 108.17(19)
P2 C1 Cu6 100.63(18)
Cu2 C1 Cu6 89.49(15)
P3 C2 P4 128.0(2)
P3 C2 Cu3 110.21(19)
P4 C2 Cu3 111.2(2)
P3 C2 Cu5 109.46(19)
P4 C2 Cu5 101.92(18)
Cu3 C2 Cu5 88.22(15)
C12 C11 C16 118.4(4)
C12 C11 P1 117.6(3)
C16 C11 P1 123.8(3)
C13 C12 C11 122.0(5)
C12 C13 C14 119.1(5)
C15 C14 C13 119.8(5)
C14 C15 C16 121.3(5)
C15 C16 C11 119.4(5)
C22 C21 C26 118.2(4)
C22 C21 P1 117.1(3)
C26 C21 P1 124.6(3)
C21 C22 C23 120.5(5)
C24 C23 C22 119.3(5)
C25 C24 C23 120.9(5)
C24 C25 C26 120.1(5)
C25 C26 C21 121.1(5)
C32 C31 C36 118.6(4)
C32 C31 P2 116.7(3)
C36 C31 P2 124.6(3)
C33 C32 C31 120.8(4)
C34 C33 C32 120.6(4)
C33 C34 C35 119.8(4)
C34 C35 C36 119.2(4)
C31 C36 C35 121.0(4)
C42 C41 C46 117.6(4)
C42 C41 P2 118.9(3)
C46 C41 P2 123.4(3)
C43 C42 C41 121.7(5)
C44 C43 C42 119.5(5)
C45 C44 C43 120.7(4)
C44 C45 C46 119.7(5)
C45 C46 C41 120.9(5)
C52 C51 C56 118.3(4)
C52 C51 P3 119.4(3)
C56 C51 P3 122.3(3)
C53 C52 C51 120.5(4)
C54 C53 C52 119.8(4)
C55 C54 C53 120.3(4)
C54 C55 C56 121.4(5)
C55 C56 C51 119.6(5)
C62 C61 C66 118.4(4)
C62 C61 P3 117.4(3)
C66 C61 P3 123.8(3)
C63 C62 C61 120.7(4)
C62 C63 C64 120.9(4)
C63 C64 C65 118.6(4)
C66 C65 C64 121.2(4)
C65 C66 C61 120.2(4)
C72 C71 C76 118.2(4)
C72 C71 P4 118.6(3)
C76 C71 P4 122.9(3)
C73 C72 C71 120.7(4)
C72 C73 C74 120.7(4)
C75 C74 C73 120.0(4)
C74 C75 C76 119.6(4)
C71 C76 C75 120.8(4)
C82 C81 C86 117.7(4)
C82 C81 P4 118.6(3)
C86 C81 P4 123.5(4)
C81 C82 C83 121.1(5)
C84 C83 C82 121.0(6)
C83 C84 C85 118.9(5)
C84 C85 C86 121.3(5)
C81 C86 C85 119.9(5)

loop_
_geom_bond_atom_site_label_1
_geom_bond_atom_site_label_2
_geom_bond_distance
Br1 Cu1 2.2658(6)
Br1 Cu5 2.3077(6)
Br2 Cu4 2.2647(6)
Br2 Cu6 2.3187(6)
Cu1 N1 1.905(3)
Cu1 Cu6 2.6288(7)
Cu1 Cu5 2.7254(7)
Cu1 Cu2 2.8031(7)
Cu2 N4 1.924(3)
Cu2 C1 1.944(4)
Cu2 Cu3 2.5853(6)
Cu2 Cu5 2.7414(6)
Cu2 Cu6 2.7629(6)
Cu3 N2 1.925(3)
Cu3 C2 1.948(4)
Cu3 Cu6 2.7214(6)
Cu3 Cu5 2.7300(6)
Cu3 Cu4 2.7894(7)
Cu4 N3 1.907(3)
Cu4 Cu5 2.6472(7)
Cu4 Cu6 2.7109(7)
Cu5 C2 1.974(4)
Cu5 Cu6 2.8557(7)
Cu6 C1 1.981(4)
P1 N1 1.606(3)
P1 C1 1.752(4)
P1 C21 1.824(4)
P1 C11 1.834(4)
P2 N2 1.612(3)
P2 C1 1.755(4)
P2 C41 1.818(4)
P2 C31 1.827(4)
P3 N3 1.607(3)
P3 C2 1.740(4)
P3 C51 1.823(4)
P3 C61 1.825(4)
P4 N4 1.612(3)
P4 C2 1.749(4)
P4 C71 1.824(4)
P4 C81 1.826(4)
Si1 N1 1.735(3)
Si1 C18 1.852(5)
Si1 C19 1.857(5)
Si1 C17 1.860(4)
Si2 N2 1.738(3)
Si2 C28 1.858(5)
Si2 C29 1.862(4)
Si2 C27 1.869(4)
Si3 N3 1.729(3)
Si3 C37 1.855(4)
Si3 C39 1.866(5)
Si3 C38 1.883(5)
Si4 N4 1.745(3)
Si4 C47 1.859(5)
Si4 C48 1.860(5)
Si4 C49 1.864(5)
C11 C12 1.381(6)
C11 C16 1.396(6)
C12 C13 1.366(6)
C13 C14 1.396(8)
C14 C15 1.356(8)
C15 C16 1.387(6)
C21 C22 1.389(6)
C21 C26 1.390(6)
C22 C23 1.404(6)
C23 C24 1.380(8)
C24 C25 1.354(8)
C25 C26 1.388(6)
C31 C32 1.386(5)
C31 C36 1.386(5)
C32 C33 1.382(5)
C33 C34 1.371(6)
C34 C35 1.395(7)
C35 C36 1.395(6)
C41 C42 1.384(6)
C41 C46 1.398(6)
C42 C43 1.384(6)
C43 C44 1.379(7)
C44 C45 1.365(7)
C45 C46 1.395(6)
C51 C52 1.393(6)
C51 C56 1.398(6)
C52 C53 1.380(6)
C53 C54 1.379(7)
C54 C55 1.341(8)
C55 C56 1.381(6)
C61 C62 1.395(5)
C61 C66 1.409(5)
C62 C63 1.372(5)
C63 C64 1.391(6)
C64 C65 1.391(6)
C65 C66 1.370(6)
C71 C72 1.380(5)
C71 C76 1.397(6)
C72 C73 1.377(6)
C73 C74 1.382(6)
C74 C75 1.361(7)
C75 C76 1.401(6)
C81 C82 1.371(6)
C81 C86 1.388(6)
C82 C83 1.386(7)
C83 C84 1.349(8)
C84 C85 1.358(9)
C85 C86 1.393(7)

loop_
_geom_torsion_atom_site_label_1
_geom_torsion_atom_site_label_2
_geom_torsion_atom_site_label_3
_geom_torsion_atom_site_label_4
_geom_torsion
Cu5 Br1 Cu1 N1 -177.6(3)
Cu5 Br1 Cu1 Cu6 46.05(2)
Cu5 Br1 Cu1 Cu2 -17.22(2)
N1 Cu1 Cu2 N4 130.23(14)
Br1 Cu1 Cu2 N4 -43.67(10)
Cu6 Cu1 Cu2 N4 -135.61(10)
Cu5 Cu1 Cu2 N4 -59.85(10)
N1 Cu1 Cu2 C1 -48.91(15)
Br1 Cu1 Cu2 C1 137.19(11)
Cu6 Cu1 Cu2 C1 45.25(11)
Cu5 Cu1 Cu2 C1 121.01(11)
N1 Cu1 Cu2 Cu3 -129.93(10)
Br1 Cu1 Cu2 Cu3 56.16(3)
Cu6 Cu1 Cu2 Cu3 -35.77(2)
Cu5 Cu1 Cu2 Cu3 39.98(2)
N1 Cu1 Cu2 Cu5 -169.92(10)
Br1 Cu1 Cu2 Cu5 16.18(2)
Cu6 Cu1 Cu2 Cu5 -75.760(19)
N1 Cu1 Cu2 Cu6 -94.16(10)
Br1 Cu1 Cu2 Cu6 91.94(3)
Cu5 Cu1 Cu2 Cu6 75.760(19)
N4 Cu2 Cu3 N2 -143.18(13)
C1 Cu2 Cu3 N2 29.58(14)
Cu5 Cu2 Cu3 N2 143.00(9)
Cu6 Cu2 Cu3 N2 70.50(9)
Cu1 Cu2 Cu3 N2 104.29(9)
N4 Cu2 Cu3 C2 31.67(14)
C1 Cu2 Cu3 C2 -155.56(15)
Cu5 Cu2 Cu3 C2 -42.14(10)
Cu6 Cu2 Cu3 C2 -114.65(11)
Cu1 Cu2 Cu3 C2 -80.86(11)
N4 Cu2 Cu3 Cu6 146.32(10)
C1 Cu2 Cu3 Cu6 -40.92(11)
Cu5 Cu2 Cu3 Cu6 72.504(18)
Cu1 Cu2 Cu3 Cu6 33.789(19)
N4 Cu2 Cu3 Cu5 73.82(9)
C1 Cu2 Cu3 Cu5 -113.42(11)
Cu6 Cu2 Cu3 Cu5 -72.504(18)
Cu1 Cu2 Cu3 Cu5 -38.715(19)
N4 Cu2 Cu3 Cu4 108.27(9)
C1 Cu2 Cu3 Cu4 -78.97(11)
Cu5 Cu2 Cu3 Cu4 34.447(19)
Cu6 Cu2 Cu3 Cu4 -38.06(2)
Cu1 Cu2 Cu3 Cu4 -4.27(3)
Cu6 Br2 Cu4 N3 174.2(3)
Cu6 Br2 Cu4 Cu5 42.45(2)
Cu6 Br2 Cu4 Cu3 -20.88(2)
N2 Cu3 Cu4 N3 135.16(14)
C2 Cu3 Cu4 N3 -44.12(15)
Cu2 Cu3 Cu4 N3 -125.21(10)
Cu6 Cu3 Cu4 N3 -164.97(10)
Cu5 Cu3 Cu4 N3 -88.80(10)
N2 Cu3 Cu4 Br2 -40.10(10)
C2 Cu3 Cu4 Br2 140.61(11)
Cu2 Cu3 Cu4 Br2 59.53(3)
Cu6 Cu3 Cu4 Br2 19.77(2)
Cu5 Cu3 Cu4 Br2 95.94(3)
N2 Cu3 Cu4 Cu5 -136.04(10)
C2 Cu3 Cu4 Cu5 44.67(11)
Cu2 Cu3 Cu4 Cu5 -36.41(2)
Cu6 Cu3 Cu4 Cu5 -76.169(19)
N2 Cu3 Cu4 Cu6 -59.87(10)
C2 Cu3 Cu4 Cu6 120.84(11)
Cu2 Cu3 Cu4 Cu6 39.76(2)
Cu5 Cu3 Cu4 Cu6 76.169(19)
Cu1 Br1 Cu5 C2 149.8(4)
Cu1 Br1 Cu5 Cu4 -99.52(2)
Cu1 Br1 Cu5 Cu3 -41.35(5)
Cu1 Br1 Cu5 Cu2 17.73(2)
Cu1 Br1 Cu5 Cu6 -40.60(2)
N3 Cu4 Cu5 C2 44.82(14)
Br2 Cu4 Cu5 C2 -148.83(11)
Cu6 Cu4 Cu5 C2 -111.20(11)
Cu3 Cu4 Cu5 C2 -43.43(11)
N3 Cu4 Cu5 Br1 -117.95(9)
Br2 Cu4 Cu5 Br1 48.40(3)
Cu6 Cu4 Cu5 Br1 86.02(2)
Cu3 Cu4 Cu5 Br1 153.79(2)
N3 Cu4 Cu5 Cu1 -172.83(9)
Br2 Cu4 Cu5 Cu1 -6.48(3)
Cu6 Cu4 Cu5 Cu1 31.14(2)
Cu3 Cu4 Cu5 Cu1 98.91(2)
N3 Cu4 Cu5 Cu3 88.26(9)
Br2 Cu4 Cu5 Cu3 -105.40(2)
Cu6 Cu4 Cu5 Cu3 -67.771(17)
N3 Cu4 Cu5 Cu2 122.22(9)
Br2 Cu4 Cu5 Cu2 -71.44(3)
Cu6 Cu4 Cu5 Cu2 -33.81(2)
Cu3 Cu4 Cu5 Cu2 33.961(19)
N3 Cu4 Cu5 Cu6 156.03(10)
Br2 Cu4 Cu5 Cu6 -37.63(2)
Cu3 Cu4 Cu5 Cu6 67.771(17)
N1 Cu1 Cu5 C2 13.6(2)
Br1 Cu1 Cu5 C2 -165.06(18)
Cu6 Cu1 Cu5 C2 66.34(17)
Cu2 Cu1 Cu5 C2 -3.74(17)
N1 Cu1 Cu5 Br1 178.70(17)
Cu6 Cu1 Cu5 Br1 -128.61(3)
Cu2 Cu1 Cu5 Br1 161.31(3)
N1 Cu1 Cu5 Cu4 -84.91(17)
Br1 Cu1 Cu5 Cu4 96.39(3)
Cu6 Cu1 Cu5 Cu4 -32.22(2)
Cu2 Cu1 Cu5 Cu4 -102.30(2)
N1 Cu1 Cu5 Cu3 -19.70(17)
Br1 Cu1 Cu5 Cu3 161.60(3)
Cu6 Cu1 Cu5 Cu3 32.99(2)
Cu2 Cu1 Cu5 Cu3 -37.086(18)
N1 Cu1 Cu5 Cu2 17.38(17)
Br1 Cu1 Cu5 Cu2 -161.31(3)
Cu6 Cu1 Cu5 Cu2 70.080(18)
N1 Cu1 Cu5 Cu6 -52.70(17)
Br1 Cu1 Cu5 Cu6 128.61(3)
Cu2 Cu1 Cu5 Cu6 -70.080(18)
N2 Cu3 Cu5 C2 -174.3(2)
Cu2 Cu3 Cu5 C2 -112.26(15)
Cu6 Cu3 Cu5 C2 176.01(15)
Cu4 Cu3 Cu5 C2 107.29(15)
N2 Cu3 Cu5 Br1 10.58(15)
C2 Cu3 Cu5 Br1 -175.13(16)
Cu2 Cu3 Cu5 Br1 72.61(5)
Cu6 Cu3 Cu5 Br1 0.89(5)
Cu4 Cu3 Cu5 Br1 -67.83(5)
N2 Cu3 Cu5 Cu4 78.42(14)
C2 Cu3 Cu5 Cu4 -107.29(15)
Cu2 Cu3 Cu5 Cu4 140.44(2)
Cu6 Cu3 Cu5 Cu4 68.720(18)
N2 Cu3 Cu5 Cu1 -22.43(14)
C2 Cu3 Cu5 Cu1 151.86(15)
Cu2 Cu3 Cu5 Cu1 39.60(2)
Cu6 Cu3 Cu5 Cu1 -32.12(2)
Cu4 Cu3 Cu5 Cu1 -100.84(2)
N2 Cu3 Cu5 Cu2 -62.03(13)
C2 Cu3 Cu5 Cu2 112.26(15)
Cu6 Cu3 Cu5 Cu2 -71.722(18)
Cu4 Cu3 Cu5 Cu2 -140.44(2)
N2 Cu3 Cu5 Cu6 9.70(13)
C2 Cu3 Cu5 Cu6 -176.01(15)
Cu2 Cu3 Cu5 Cu6 71.722(18)
Cu4 Cu3 Cu5 Cu6 -68.720(18)
N4 Cu2 Cu5 C2 -58.43(14)
C1 Cu2 Cu5 C2 116.28(16)
Cu3 Cu2 Cu5 C2 42.00(11)
Cu6 Cu2 Cu5 C2 112.21(11)
Cu1 Cu2 Cu5 C2 177.68(11)
N4 Cu2 Cu5 Br1 107.92(10)
C1 Cu2 Cu5 Br1 -77.37(12)
Cu3 Cu2 Cu5 Br1 -151.65(3)
Cu6 Cu2 Cu5 Br1 -81.44(2)
Cu1 Cu2 Cu5 Br1 -15.97(2)
N4 Cu2 Cu5 Cu4 -136.93(10)
C1 Cu2 Cu5 Cu4 37.78(12)
Cu3 Cu2 Cu5 Cu4 -36.50(2)
Cu6 Cu2 Cu5 Cu4 33.72(2)
Cu1 Cu2 Cu5 Cu4 99.18(2)
N4 Cu2 Cu5 Cu1 123.89(10)
C1 Cu2 Cu5 Cu1 -61.40(12)
Cu3 Cu2 Cu5 Cu1 -135.68(2)
Cu6 Cu2 Cu5 Cu1 -65.466(18)
N4 Cu2 Cu5 Cu3 -100.43(10)
C1 Cu2 Cu5 Cu3 74.28(12)
Cu6 Cu2 Cu5 Cu3 70.214(18)
Cu1 Cu2 Cu5 Cu3 135.68(2)
N4 Cu2 Cu5 Cu6 -170.65(10)
C1 Cu2 Cu5 Cu6 4.07(12)
Cu3 Cu2 Cu5 Cu6 -70.214(18)
Cu1 Cu2 Cu5 Cu6 65.466(18)
Cu4 Br2 Cu6 C1 146.4(3)
Cu4 Br2 Cu6 Cu1 -97.69(2)
Cu4 Br2 Cu6 Cu3 21.53(2)
Cu4 Br2 Cu6 Cu2 -32.40(6)
Cu4 Br2 Cu6 Cu5 -37.55(2)
N1 Cu1 Cu6 C1 41.14(15)
Br1 Cu1 Cu6 C1 -151.44(12)
Cu5 Cu1 Cu6 C1 -111.14(12)
Cu2 Cu1 Cu6 C1 -43.45(12)
N1 Cu1 Cu6 Br2 -120.36(10)
Br1 Cu1 Cu6 Br2 47.06(3)
Cu5 Cu1 Cu6 Br2 87.36(2)
Cu2 Cu1 Cu6 Br2 155.05(3)
N1 Cu1 Cu6 Cu4 -176.17(10)
Br1 Cu1 Cu6 Cu4 -8.75(3)
Cu5 Cu1 Cu6 Cu4 31.55(2)
Cu2 Cu1 Cu6 Cu4 99.24(2)
N1 Cu1 Cu6 Cu3 118.58(10)
Br1 Cu1 Cu6 Cu3 -74.00(3)
Cu5 Cu1 Cu6 Cu3 -33.70(2)
Cu2 Cu1 Cu6 Cu3 33.987(19)
N1 Cu1 Cu6 Cu2 84.59(10)
Br1 Cu1 Cu6 Cu2 -107.99(2)
Cu5 Cu1 Cu6 Cu2 -67.690(17)
N1 Cu1 Cu6 Cu5 152.28(10)
Br1 Cu1 Cu6 Cu5 -40.30(2)
Cu2 Cu1 Cu6 Cu5 67.690(17)
N3 Cu4 Cu6 C1 21.7(2)
Br2 Cu4 Cu6 C1 -161.36(18)
Cu5 Cu4 Cu6 C1 64.93(17)
Cu3 Cu4 Cu6 C1 -4.21(17)
N3 Cu4 Cu6 Br2 -176.93(17)
Cu5 Cu4 Cu6 Br2 -133.70(2)
Cu3 Cu4 Cu6 Br2 157.15(2)
N3 Cu4 Cu6 Cu1 -75.83(16)
Br2 Cu4 Cu6 Cu1 101.10(3)
Cu5 Cu4 Cu6 Cu1 -32.61(2)
Cu3 Cu4 Cu6 Cu1 -101.75(2)
N3 Cu4 Cu6 Cu3 25.92(16)
Br2 Cu4 Cu6 Cu3 -157.15(2)
Cu5 Cu4 Cu6 Cu3 69.142(17)
N3 Cu4 Cu6 Cu2 -10.20(17)
Br2 Cu4 Cu6 Cu2 166.73(3)
Cu5 Cu4 Cu6 Cu2 33.023(19)
Cu3 Cu4 Cu6 Cu2 -36.119(19)
N3 Cu4 Cu6 Cu5 -43.22(16)
Br2 Cu4 Cu6 Cu5 133.70(2)
Cu3 Cu4 Cu6 Cu5 -69.142(17)
N2 Cu3 Cu6 C1 -62.04(14)
C2 Cu3 Cu6 C1 114.18(16)
Cu2 Cu3 Cu6 C1 40.43(10)
Cu5 Cu3 Cu6 C1 111.13(11)
Cu4 Cu3 Cu6 C1 177.43(11)
N2 Cu3 Cu6 Br2 101.15(10)
C2 Cu3 Cu6 Br2 -82.63(12)
Cu2 Cu3 Cu6 Br2 -156.38(3)
Cu5 Cu3 Cu6 Br2 -85.68(2)
Cu4 Cu3 Cu6 Br2 -19.38(2)
N2 Cu3 Cu6 Cu1 -139.12(10)
C2 Cu3 Cu6 Cu1 37.10(12)
Cu2 Cu3 Cu6 Cu1 -36.65(2)
Cu5 Cu3 Cu6 Cu1 34.05(2)
Cu4 Cu3 Cu6 Cu1 100.35(2)
N2 Cu3 Cu6 Cu4 120.53(10)
C2 Cu3 Cu6 Cu4 -63.25(12)
Cu2 Cu3 Cu6 Cu4 -137.00(2)
Cu5 Cu3 Cu6 Cu4 -66.301(18)
N2 Cu3 Cu6 Cu2 -102.47(10)
C2 Cu3 Cu6 Cu2 73.75(12)
Cu5 Cu3 Cu6 Cu2 70.699(18)
Cu4 Cu3 Cu6 Cu2 137.00(2)
N2 Cu3 Cu6 Cu5 -173.17(10)
C2 Cu3 Cu6 Cu5 3.05(12)
Cu2 Cu3 Cu6 Cu5 -70.699(18)
Cu4 Cu3 Cu6 Cu5 66.301(18)
N4 Cu2 Cu6 C1 -171.5(2)
Cu3 Cu2 Cu6 C1 -114.38(16)
Cu5 Cu2 Cu6 C1 174.61(16)
Cu1 Cu2 Cu6 C1 105.32(16)
N4 Cu2 Cu6 Br2 7.91(16)
C1 Cu2 Cu6 Br2 179.40(17)
Cu3 Cu2 Cu6 Br2 65.02(6)
Cu5 Cu2 Cu6 Br2 -6.00(6)
Cu1 Cu2 Cu6 Br2 -75.28(6)
N4 Cu2 Cu6 Cu1 83.19(14)
C1 Cu2 Cu6 Cu1 -105.32(16)
Cu3 Cu2 Cu6 Cu1 140.30(2)
Cu5 Cu2 Cu6 Cu1 69.288(18)
N4 Cu2 Cu6 Cu4 -18.44(15)
C1 Cu2 Cu6 Cu4 153.05(16)
Cu3 Cu2 Cu6 Cu4 38.67(2)
Cu5 Cu2 Cu6 Cu4 -32.346(19)
Cu1 Cu2 Cu6 Cu4 -101.63(2)
N4 Cu2 Cu6 Cu3 -57.11(14)
C1 Cu2 Cu6 Cu3 114.38(16)
Cu5 Cu2 Cu6 Cu3 -71.013(18)
Cu1 Cu2 Cu6 Cu3 -140.30(2)
N4 Cu2 Cu6 Cu5 13.90(14)
C1 Cu2 Cu6 Cu5 -174.61(16)
Cu3 Cu2 Cu6 Cu5 71.013(18)
Cu1 Cu2 Cu6 Cu5 -69.288(18)
C2 Cu5 Cu6 C1 -73.97(16)
Br1 Cu5 Cu6 C1 109.37(12)
Cu4 Cu5 Cu6 C1 -145.89(12)
Cu1 Cu5 Cu6 C1 70.80(12)
Cu3 Cu5 Cu6 C1 -71.04(12)
Cu2 Cu5 Cu6 C1 -3.89(12)
C2 Cu5 Cu6 Br2 107.44(11)
Br1 Cu5 Cu6 Br2 -69.23(2)
Cu4 Cu5 Cu6 Br2 35.511(19)
Cu1 Cu5 Cu6 Br2 -107.80(2)
Cu3 Cu5 Cu6 Br2 110.36(2)
Cu2 Cu5 Cu6 Br2 177.51(2)
C2 Cu5 Cu6 Cu1 -144.76(11)
Br1 Cu5 Cu6 Cu1 38.57(2)
Cu4 Cu5 Cu6 Cu1 143.31(2)
Cu3 Cu5 Cu6 Cu1 -141.84(2)
Cu2 Cu5 Cu6 Cu1 -74.69(2)
C2 Cu5 Cu6 Cu4 71.93(11)
Br1 Cu5 Cu6 Cu4 -104.74(2)
Cu1 Cu5 Cu6 Cu4 -143.31(2)
Cu3 Cu5 Cu6 Cu4 74.85(2)
Cu2 Cu5 Cu6 Cu4 142.00(2)
C2 Cu5 Cu6 Cu3 -2.93(11)
Br1 Cu5 Cu6 Cu3 -179.59(2)
Cu4 Cu5 Cu6 Cu3 -74.85(2)
Cu1 Cu5 Cu6 Cu3 141.84(2)
Cu2 Cu5 Cu6 Cu3 67.149(18)
C2 Cu5 Cu6 Cu2 -70.07(11)
Br1 Cu5 Cu6 Cu2 113.26(2)
Cu4 Cu5 Cu6 Cu2 -142.00(2)
Cu1 Cu5 Cu6 Cu2 74.69(2)
Cu3 Cu5 Cu6 Cu2 -67.149(18)
C1 P1 N1 Si1 166.4(2)
C21 P1 N1 Si1 -71.0(3)
C11 P1 N1 Si1 43.3(3)
C1 P1 N1 Cu1 -12.5(2)
C21 P1 N1 Cu1 110.2(2)
C11 P1 N1 Cu1 -135.5(2)
C18 Si1 N1 P1 -91.3(3)
C19 Si1 N1 P1 30.3(4)
C17 Si1 N1 P1 149.4(3)
C18 Si1 N1 Cu1 87.6(2)
C19 Si1 N1 Cu1 -150.8(2)
C17 Si1 N1 Cu1 -31.8(3)
Br1 Cu1 N1 P1 -158.46(17)
Cu6 Cu1 N1 P1 -20.99(18)
Cu5 Cu1 N1 P1 24.9(3)
Cu2 Cu1 N1 P1 39.83(18)
Br1 Cu1 N1 Si1 22.5(5)
Cu6 Cu1 N1 Si1 159.95(16)
Cu5 Cu1 N1 Si1 -154.17(9)
Cu2 Cu1 N1 Si1 -139.22(17)
C1 P2 N2 Si2 157.6(2)
C41 P2 N2 Si2 -80.0(3)
C31 P2 N2 Si2 35.1(3)
C1 P2 N2 Cu3 -26.5(2)
C41 P2 N2 Cu3 95.9(2)
C31 P2 N2 Cu3 -149.09(18)
C28 Si2 N2 P2 118.0(3)
C29 Si2 N2 P2 -122.8(3)
C27 Si2 N2 P2 -1.6(3)
C28 Si2 N2 Cu3 -57.9(2)
C29 Si2 N2 Cu3 61.3(2)
C27 Si2 N2 Cu3 -177.58(19)
C2 Cu3 N2 P2 -81.8(16)
Cu2 Cu3 N2 P2 -4.77(17)
Cu6 Cu3 N2 P2 55.60(15)
Cu5 Cu3 N2 P2 46.6(2)
Cu4 Cu3 N2 P2 105.84(16)
C2 Cu3 N2 Si2 94.8(16)
Cu2 Cu3 N2 Si2 171.87(14)
Cu6 Cu3 N2 Si2 -127.76(16)
Cu5 Cu3 N2 Si2 -136.73(11)
Cu4 Cu3 N2 Si2 -77.52(15)
C2 P3 N3 Si3 -161.4(2)
C51 P3 N3 Si3 75.8(3)
C61 P3 N3 Si3 -37.5(3)
C2 P3 N3 Cu4 3.4(2)
C51 P3 N3 Cu4 -119.4(2)
C61 P3 N3 Cu4 127.27(19)
C37 Si3 N3 P3 -137.9(3)
C39 Si3 N3 P3 103.4(3)
C38 Si3 N3 P3 -18.8(3)
C37 Si3 N3 Cu4 56.4(2)
C39 Si3 N3 Cu4 -62.3(2)
C38 Si3 N3 Cu4 175.49(19)
Br2 Cu4 N3 P3 -166.65(15)
Cu5 Cu4 N3 P3 -32.78(18)
Cu6 Cu4 N3 P3 5.4(3)
Cu3 Cu4 N3 P3 27.50(18)
Br2 Cu4 N3 Si3 1.0(4)
Cu5 Cu4 N3 Si3 134.89(15)
Cu6 Cu4 N3 Si3 173.07(6)
Cu3 Cu4 N3 Si3 -164.83(15)
C2 P4 N4 Si4 -175.0(2)
C71 P4 N4 Si4 64.1(3)
C81 P4 N4 Si4 -51.6(3)
C2 P4 N4 Cu2 -17.4(2)
C71 P4 N4 Cu2 -138.27(19)
C81 P4 N4 Cu2 106.0(2)
C47 Si4 N4 P4 -29.9(4)
C48 Si4 N4 P4 92.1(3)
C49 Si4 N4 P4 -147.2(3)
C47 Si4 N4 Cu2 171.2(3)
C48 Si4 N4 Cu2 -66.8(2)
C49 Si4 N4 Cu2 53.9(2)
C1 Cu2 N4 P4 -88.8(11)
Cu3 Cu2 N4 P4 -11.60(18)
Cu5 Cu2 N4 P4 48.40(17)
Cu6 Cu2 N4 P4 35.8(3)
Cu1 Cu2 N4 P4 97.78(18)
C1 Cu2 N4 Si4 72.6(12)
Cu3 Cu2 N4 Si4 149.75(15)
Cu5 Cu2 N4 Si4 -150.25(17)
Cu6 Cu2 N4 Si4 -162.87(7)
Cu1 Cu2 N4 Si4 -100.87(15)
N1 P1 C1 P2 174.9(2)
C21 P1 C1 P2 54.1(3)
C11 P1 C1 P2 -65.1(3)
N1 P1 C1 Cu2 -42.9(2)
C21 P1 C1 Cu2 -163.76(19)
C11 P1 C1 Cu2 77.0(2)
N1 P1 C1 Cu6 54.7(2)
C21 P1 C1 Cu6 -66.1(2)
C11 P1 C1 Cu6 174.66(17)
N2 P2 C1 P1 -160.1(2)
C41 P2 C1 P1 78.9(3)
C31 P2 C1 P1 -40.7(3)
N2 P2 C1 Cu2 56.3(2)
C41 P2 C1 Cu2 -64.7(2)
C31 P2 C1 Cu2 175.77(17)
N2 P2 C1 Cu6 -36.8(2)
C41 P2 C1 Cu6 -157.80(19)
C31 P2 C1 Cu6 82.6(2)
N4 Cu2 C1 P1 -119.6(11)
Cu3 Cu2 C1 P1 162.75(19)
Cu5 Cu2 C1 P1 104.62(17)
Cu6 Cu2 C1 P1 109.7(2)
Cu1 Cu2 C1 P1 54.09(17)
N4 Cu2 C1 P2 29.7(12)
Cu3 Cu2 C1 P2 -47.97(16)
Cu5 Cu2 C1 P2 -106.10(16)
Cu6 Cu2 C1 P2 -101.1(2)
Cu1 Cu2 C1 P2 -156.63(19)
N4 Cu2 C1 Cu6 130.7(11)
Cu3 Cu2 C1 Cu6 53.09(11)
Cu5 Cu2 C1 Cu6 -5.03(15)
Cu1 Cu2 C1 Cu6 -55.57(10)
Br2 Cu6 C1 P1 66.0(4)
Cu1 Cu6 C1 P1 -54.53(15)
Cu4 Cu6 C1 P1 -160.99(8)
Cu3 Cu6 C1 P1 -164.75(17)
Cu2 Cu6 C1 P1 -114.7(2)
Cu5 Cu6 C1 P1 -110.01(16)
Br2 Cu6 C1 P2 -70.2(4)
Cu1 Cu6 C1 P2 169.32(17)
Cu4 Cu6 C1 P2 62.9(2)
Cu3 Cu6 C1 P2 59.10(15)
Cu2 Cu6 C1 P2 109.1(2)
Cu5 Cu6 C1 P2 113.84(14)
Br2 Cu6 C1 Cu2 -179.3(2)
Cu1 Cu6 C1 Cu2 60.19(10)
Cu4 Cu6 C1 Cu2 -46.3(2)
Cu3 Cu6 C1 Cu2 -50.03(10)
Cu5 Cu6 C1 Cu2 4.71(14)
N3 P3 C2 P4 166.8(2)
C51 P3 C2 P4 -72.7(3)
C61 P3 C2 P4 46.9(3)
N3 P3 C2 Cu3 -52.2(2)
C51 P3 C2 Cu3 68.3(2)
C61 P3 C2 Cu3 -172.22(17)
N3 P3 C2 Cu5 43.2(2)
C51 P3 C2 Cu5 163.71(18)
C61 P3 C2 Cu5 -76.8(2)
N4 P4 C2 P3 -169.5(2)
C71 P4 C2 P3 -49.3(3)
C81 P4 C2 P3 69.6(3)
N4 P4 C2 Cu3 49.9(2)
C71 P4 C2 Cu3 170.10(18)
C81 P4 C2 Cu3 -71.1(2)
N4 P4 C2 Cu5 -42.8(2)
C71 P4 C2 Cu5 77.4(2)
C81 P4 C2 Cu5 -163.80(19)
N2 Cu3 C2 P3 -117.4(15)
Cu2 Cu3 C2 P3 165.20(17)
Cu6 Cu3 C2 P3 106.33(16)
Cu5 Cu3 C2 P3 110.1(2)
Cu4 Cu3 C2 P3 55.13(15)
N2 Cu3 C2 P4 30.4(17)
Cu2 Cu3 C2 P4 -47.01(17)
Cu6 Cu3 C2 P4 -105.87(16)
Cu5 Cu3 C2 P4 -102.1(2)
Cu4 Cu3 C2 P4 -157.07(19)
N2 Cu3 C2 Cu5 132.5(15)
Cu2 Cu3 C2 Cu5 55.10(10)
Cu6 Cu3 C2 Cu5 -3.77(14)
Cu4 Cu3 C2 Cu5 -54.97(9)
Br1 Cu5 C2 P3 62.0(4)
Cu4 Cu5 C2 P3 -52.11(16)
Cu1 Cu5 C2 P3 -158.86(8)
Cu3 Cu5 C2 P3 -110.8(2)
Cu2 Cu5 C2 P3 -162.20(18)
Cu6 Cu5 C2 P3 -107.34(16)
Br1 Cu5 C2 P4 -75.9(4)
Cu4 Cu5 C2 P4 170.01(17)
Cu1 Cu5 C2 P4 63.3(2)
Cu3 Cu5 C2 P4 111.3(2)
Cu2 Cu5 C2 P4 59.92(15)
Cu6 Cu5 C2 P4 114.78(15)
Br1 Cu5 C2 Cu3 172.8(2)
Cu4 Cu5 C2 Cu3 58.72(10)
Cu1 Cu5 C2 Cu3 -48.0(2)
Cu2 Cu5 C2 Cu3 -51.37(10)
Cu6 Cu5 C2 Cu3 3.49(13)
N1 P1 C11 C12 81.3(4)
C1 P1 C11 C12 -38.9(4)
C21 P1 C11 C12 -162.0(3)
N1 P1 C11 C16 -93.6(4)
C1 P1 C11 C16 146.2(4)
C21 P1 C11 C16 23.2(4)
C16 C11 C12 C13 0.4(7)
P1 C11 C12 C13 -174.7(4)
C11 C12 C13 C14 0.8(8)
C12 C13 C14 C15 -1.7(9)
C13 C14 C15 C16 1.5(9)
C14 C15 C16 C11 -0.3(8)
C12 C11 C16 C15 -0.7(7)
P1 C11 C16 C15 174.1(4)
N1 P1 C21 C22 -30.1(4)
C1 P1 C21 C22 90.3(4)
C11 P1 C21 C22 -146.1(3)
N1 P1 C21 C26 152.6(3)
C1 P1 C21 C26 -87.0(4)
C11 P1 C21 C26 36.6(4)
C26 C21 C22 C23 0.1(7)
P1 C21 C22 C23 -177.4(4)
C21 C22 C23 C24 0.1(8)
C22 C23 C24 C25 -0.6(8)
C23 C24 C25 C26 0.9(8)
C24 C25 C26 C21 -0.7(7)
C22 C21 C26 C25 0.2(6)
P1 C21 C26 C25 177.5(3)
N2 P2 C31 C32 58.8(3)
C1 P2 C31 C32 -61.2(4)
C41 P2 C31 C32 176.1(3)
N2 P2 C31 C36 -118.5(4)
C1 P2 C31 C36 121.5(4)
C41 P2 C31 C36 -1.3(4)
C36 C31 C32 C33 0.8(6)
P2 C31 C32 C33 -176.7(3)
C31 C32 C33 C34 -1.6(7)
C32 C33 C34 C35 1.4(7)
C33 C34 C35 C36 -0.3(7)
C32 C31 C36 C35 0.2(6)
P2 C31 C36 C35 177.5(4)
C34 C35 C36 C31 -0.5(7)
N2 P2 C41 C42 -11.7(4)
C1 P2 C41 C42 108.8(3)
C31 P2 C41 C42 -127.8(3)
N2 P2 C41 C46 171.7(3)
C1 P2 C41 C46 -67.8(4)
C31 P2 C41 C46 55.7(4)
C46 C41 C42 C43 -0.5(6)
P2 C41 C42 C43 -177.2(3)
C41 C42 C43 C44 0.1(7)
C42 C43 C44 C45 0.1(7)
C43 C44 C45 C46 0.2(7)
C44 C45 C46 C41 -0.6(7)
C42 C41 C46 C45 0.8(6)
P2 C41 C46 C45 177.3(3)
N3 P3 C51 C52 10.1(4)
C2 P3 C51 C52 -110.9(4)
C61 P3 C51 C52 124.7(4)
N3 P3 C51 C56 -170.7(4)
C2 P3 C51 C56 68.3(4)
C61 P3 C51 C56 -56.1(4)
C56 C51 C52 C53 -0.8(7)
P3 C51 C52 C53 178.4(4)
C51 C52 C53 C54 1.6(7)
C52 C53 C54 C55 -2.4(9)
C53 C54 C55 C56 2.3(11)
C54 C55 C56 C51 -1.5(10)
C52 C51 C56 C55 0.7(8)
P3 C51 C56 C55 -178.5(5)
N3 P3 C61 C62 -65.2(3)
C2 P3 C61 C62 55.9(3)
C51 P3 C61 C62 179.3(3)
N3 P3 C61 C66 107.9(4)
C2 P3 C61 C66 -131.0(3)
C51 P3 C61 C66 -7.6(4)
C66 C61 C62 C63 -0.2(6)
P3 C61 C62 C63 173.2(3)
C61 C62 C63 C64 -0.5(7)
C62 C63 C64 C65 0.9(7)
C63 C64 C65 C66 -0.7(7)
C64 C65 C66 C61 0.1(7)
C62 C61 C66 C65 0.4(6)
P3 C61 C66 C65 -172.6(3)
N4 P4 C71 C72 32.8(4)
C2 P4 C71 C72 -87.0(4)
C81 P4 C71 C72 150.2(3)
N4 P4 C71 C76 -152.8(3)
C2 P4 C71 C76 87.5(4)
C81 P4 C71 C76 -35.4(4)
C76 C71 C72 C73 1.0(6)
P4 C71 C72 C73 175.7(3)
C71 C72 C73 C74 0.5(7)
C72 C73 C74 C75 -2.2(7)
C73 C74 C75 C76 2.3(8)
C72 C71 C76 C75 -0.9(6)
P4 C71 C76 C75 -175.4(3)
C74 C75 C76 C71 -0.8(7)
N4 P4 C81 C82 -85.7(4)
C2 P4 C81 C82 35.2(5)
C71 P4 C81 C82 156.5(4)
N4 P4 C81 C86 90.3(4)
C2 P4 C81 C86 -148.9(4)
C71 P4 C81 C86 -27.5(5)
C86 C81 C82 C83 -1.0(9)
P4 C81 C82 C83 175.2(5)
C81 C82 C83 C84 1.5(11)
C82 C83 C84 C85 -1.1(12)
C83 C84 C85 C86 0.1(12)
C82 C81 C86 C85 0.1(8)
P4 C81 C86 C85 -175.9(5)
C84 C85 C86 C81 0.4(11)
